data_7106095
loop_
_publ_author_name
'Ernesto Rufino-Felipe'
'Miguel-Angel Munoz-Hernandez'

_publ_section_title
;
 Steric control of conformation in self-assembly metallacalix[4]arenes
 derived from AlMe3 or GaMe3 with benzimidazolyl ligands
;
_journal_name_full Chem.Commun.
_journal_page_first 3210
_journal_paper_doi 10.1039/c0cc05438k
_journal_volume 47
_journal_year 2011
_chemical_formula_sum 'C36 H44 Ga4 N8'
_chemical_formula_weight 867.67
_chemical_name_systematic
;

?

;
_space_group_IT_number 14
_symmetry_cell_setting monoclinic
_symmetry_space_group_name_Hall '-P 2yn'
_symmetry_space_group_name_H-M 'P 1 21/n 1'
_atom_sites_solution_hydrogens geom
_atom_sites_solution_primary direct
_atom_sites_solution_secondary difmap
_audit_creation_method SHELXL-97
_cell_angle_alpha 90.00
_cell_angle_beta 98.261(10)
_cell_angle_gamma 90.00
_cell_formula_units_Z 2
_cell_length_a 10.101(3)
_cell_length_b 11.384(4)
_cell_length_c 17.487(6)
_cell_measurement_temperature 100(2)
_cell_volume 1990.0(11)
_computing_cell_refinement 'Bruker SMART'
_computing_data_collection 'Bruker SMART'
_computing_data_reduction 'Bruker SHELXTL'
_computing_molecular_graphics 'Bruker SHELXTL'
_computing_publication_material 'Bruker SHELXTL'
_computing_structure_refinement 'SHELXL-97 (Sheldrick, 1997)'
_computing_structure_solution 'SHELXS-97 (Sheldrick, 1990)'
_diffrn_ambient_temperature 100(2)
_diffrn_measured_fraction_theta_full 0.969
_diffrn_measured_fraction_theta_max 0.969
_diffrn_measurement_device_type 'CCD area detector'
_diffrn_measurement_method 'phi and omega scans'
_diffrn_radiation_monochromator graphite
_diffrn_radiation_source 'fine-focus sealed tube'
_diffrn_radiation_type MoK\a
_diffrn_radiation_wavelength 0.71073
_diffrn_reflns_av_R_equivalents 0.0513
_diffrn_reflns_av_sigmaI/netI 0.0805
_diffrn_reflns_limit_h_max 12
_diffrn_reflns_limit_h_min -8
_diffrn_reflns_limit_k_max 11
_diffrn_reflns_limit_k_min -13
_diffrn_reflns_limit_l_max 13
_diffrn_reflns_limit_l_min -20
_diffrn_reflns_number 7122
_diffrn_reflns_theta_full 25.00
_diffrn_reflns_theta_max 25.00
_diffrn_reflns_theta_min 2.14
_exptl_absorpt_coefficient_mu 2.714
_exptl_absorpt_correction_T_max 0.6408
_exptl_absorpt_correction_T_min 0.5066
_exptl_absorpt_correction_type numerical
_exptl_crystal_colour colorless
_exptl_crystal_density_diffrn 1.448
_exptl_crystal_density_meas 1.448
_exptl_crystal_density_method 'not measured'
_exptl_crystal_description rectangular
_exptl_crystal_F_000 880
_exptl_crystal_size_max 0.29
_exptl_crystal_size_mid 0.22
_exptl_crystal_size_min 0.18
_refine_diff_density_max 0.671
_refine_diff_density_min -0.433
_refine_diff_density_rms 0.110
_refine_ls_extinction_method none
_refine_ls_goodness_of_fit_ref 1.045
_refine_ls_hydrogen_treatment constr
_refine_ls_matrix_type full
_refine_ls_number_parameters 221
_refine_ls_number_reflns 3389
_refine_ls_number_restraints 0
_refine_ls_restrained_S_all 1.045
_refine_ls_R_factor_all 0.0699
_refine_ls_R_factor_gt 0.0451
_refine_ls_shift/su_max 0.132
_refine_ls_shift/su_mean 0.002
_refine_ls_structure_factor_coef Fsqd
_refine_ls_weighting_details 'calc w=1/[\s^2^(Fo^2^)+(0.0300P)^2^+0.0000P] where P=(Fo^2^+2Fc^2^)/3'
_refine_ls_weighting_scheme calc
_refine_ls_wR_factor_gt 0.0862
_refine_ls_wR_factor_ref 0.0951
_reflns_number_gt 2495
_reflns_number_total 3389
_reflns_threshold_expression >2sigma(I)
_cod_data_source_file C0CC05438K.TXT
_cod_data_source_block complex_2
_cod_depositor_comments
;
The following automatic conversions were performed:

'_symmetry_cell_setting' value 'Monoclinic' changed to 'monoclinic'
according to the built-in table from CIF Core dictionary named
'cif_core.dic' version 2.4.1 from 2010-06-29.

Automatic conversion script
Id: cif_fix_values 1646 2011-03-28 12:23:43Z adriana 
;
_cod_original_cell_volume 1989.8(12)
_cod_original_sg_symbol_H-M P2(1)/n
_cod_database_code 7106095

loop_
_symmetry_equiv_pos_as_xyz
'x, y, z'
'-x+1/2, y+1/2, -z+1/2'
'-x, -y, -z'
'x-1/2, -y-1/2, z-1/2'

loop_
_atom_site_label
_atom_site_type_symbol
_atom_site_fract_x
_atom_site_fract_y
_atom_site_fract_z
_atom_site_U_iso_or_equiv
_atom_site_adp_type
_atom_site_occupancy
_atom_site_symmetry_multiplicity
_atom_site_calc_flag
_atom_site_refinement_flags
_atom_site_disorder_assembly
_atom_site_disorder_group
Ga1 Ga 0.67641(5) 0.71439(5) 0.04652(3) 0.01624(16) Uani 1 1 d . . .
Ga2 Ga 1.14639(5) 0.49223(5) 0.23661(3) 0.01904(16) Uani 1 1 d . . .
N1 N 0.8669(4) 0.6748(3) 0.0816(2) 0.0184(9) Uani 1 1 d . . .
N3 N 0.6724(4) 0.6608(3) -0.0620(2) 0.0140(9) Uani 1 1 d . . .
N2 N 1.0449(4) 0.5951(3) 0.1552(2) 0.0167(9) Uani 1 1 d . . .
N4 N 1.2683(3) 0.4210(3) 0.1694(2) 0.0154(9) Uani 1 1 d . . .
C10 C 0.4393(5) 0.7207(4) -0.1197(3) 0.0233(12) Uani 1 1 d . . .
H10 H 0.4159 0.7572 -0.0747 0.028 Uiso 1 1 calc R . .
C11 C 0.3503(5) 0.7153(5) -0.1874(3) 0.0247(12) Uani 1 1 d . . .
H11 H 0.2638 0.7489 -0.1891 0.030 Uiso 1 1 calc R . .
C9 C 0.5648(5) 0.6703(4) -0.1203(3) 0.0176(11) Uani 1 1 d . . .
C1 C 0.9130(5) 0.5966(4) 0.1357(3) 0.0188(11) Uani 1 1 d . . .
H1 H 0.8555 0.5457 0.1587 0.023 Uiso 1 1 calc R . .
C16 C 0.6518(5) 0.8852(4) 0.0426(3) 0.0213(12) Uani 1 1 d . . .
H16A H 0.5601 0.9043 0.0504 0.032 Uiso 1 1 calc R . .
H16B H 0.6680 0.9146 -0.0079 0.032 Uiso 1 1 calc R . .
H16C H 0.7149 0.9220 0.0834 0.032 Uiso 1 1 calc R . .
C8 C 0.7656(4) 0.6063(4) -0.0947(3) 0.0165(11) Uani 1 1 d . . .
H8 H 0.8509 0.5877 -0.0669 0.020 Uiso 1 1 calc R . .
C4 C 1.2201(5) 0.7185(4) 0.1038(3) 0.0213(12) Uani 1 1 d . . .
H4 H 1.2955 0.6846 0.1347 0.026 Uiso 1 1 calc R . .
C3 C 1.0925(5) 0.6810(4) 0.1094(3) 0.0178(11) Uani 1 1 d . . .
C18 C 1.2533(5) 0.5866(5) 0.3154(3) 0.0320(14) Uani 1 1 d . . .
H18A H 1.1954 0.6430 0.3371 0.048 Uiso 1 1 calc R . .
H18B H 1.3220 0.6291 0.2923 0.048 Uiso 1 1 calc R . .
H18C H 1.2963 0.5352 0.3566 0.048 Uiso 1 1 calc R . .
C2 C 0.9824(5) 0.7300(4) 0.0637(3) 0.0184(11) Uani 1 1 d . . .
C6 C 1.1251(5) 0.8543(4) 0.0058(3) 0.0246(12) Uani 1 1 d . . .
H6 H 1.1392 0.9144 -0.0299 0.030 Uiso 1 1 calc R . .
C15 C 0.5704(5) 0.6057(4) 0.0985(3) 0.0274(13) Uani 1 1 d . . .
H15A H 0.5628 0.6354 0.1503 0.041 Uiso 1 1 calc R . .
H15B H 0.6140 0.5286 0.1027 0.041 Uiso 1 1 calc R . .
H15C H 0.4809 0.5983 0.0687 0.041 Uiso 1 1 calc R . .
C5 C 1.2352(5) 0.8065(5) 0.0521(3) 0.0288(13) Uani 1 1 d . . .
H5 H 1.3222 0.8352 0.0479 0.035 Uiso 1 1 calc R . .
C7 C 0.9969(5) 0.8180(4) 0.0098(3) 0.0204(12) Uani 1 1 d . . .
H7 H 0.9221 0.8508 -0.0223 0.024 Uiso 1 1 calc R . .
C12 C 0.3849(5) 0.6618(4) -0.2527(3) 0.0283(13) Uani 1 1 d . . .
H12 H 0.3200 0.6576 -0.2977 0.034 Uiso 1 1 calc R . .
C13 C 0.5091(5) 0.6144(4) -0.2552(3) 0.0234(12) Uani 1 1 d . . .
H13 H 0.5323 0.5802 -0.3010 0.028 Uiso 1 1 calc R . .
C14 C 1.4008(4) 0.3812(4) 0.1873(3) 0.0155(11) Uani 1 1 d . . .
C17 C 1.0140(5) 0.3743(5) 0.2549(3) 0.0301(14) Uani 1 1 d . . .
H17A H 1.0551 0.3172 0.2930 0.045 Uiso 1 1 calc R . .
H17B H 0.9815 0.3338 0.2063 0.045 Uiso 1 1 calc R . .
H17C H 0.9387 0.4127 0.2744 0.045 Uiso 1 1 calc R . .

loop_
_atom_site_aniso_label
_atom_site_aniso_U_11
_atom_site_aniso_U_22
_atom_site_aniso_U_33
_atom_site_aniso_U_23
_atom_site_aniso_U_13
_atom_site_aniso_U_12
Ga1 0.0162(3) 0.0189(3) 0.0133(3) 0.0013(2) 0.0009(2) 0.0007(2)
Ga2 0.0198(3) 0.0237(3) 0.0129(3) 0.0008(2) -0.0001(2) 0.0040(2)
N1 0.018(2) 0.019(2) 0.018(2) 0.0008(19) 0.0034(18) -0.0010(18)
N3 0.014(2) 0.017(2) 0.008(2) 0.0015(17) -0.0053(17) 0.0002(17)
N2 0.014(2) 0.025(2) 0.009(2) 0.0024(18) -0.0047(17) 0.0036(18)
N4 0.015(2) 0.021(2) 0.009(2) 0.0018(18) -0.0062(17) 0.0003(18)
C10 0.022(3) 0.025(3) 0.024(3) -0.002(2) 0.007(2) 0.000(2)
C11 0.013(3) 0.032(3) 0.027(3) -0.001(3) -0.004(2) 0.004(2)
C9 0.016(3) 0.019(3) 0.016(3) 0.001(2) -0.004(2) -0.005(2)
C1 0.022(3) 0.018(3) 0.016(3) 0.003(2) 0.001(2) 0.000(2)
C16 0.021(3) 0.027(3) 0.015(3) 0.002(2) 0.000(2) 0.003(2)
C8 0.011(2) 0.023(3) 0.013(3) 0.001(2) -0.006(2) 0.004(2)
C4 0.017(3) 0.025(3) 0.020(3) -0.005(2) -0.006(2) 0.002(2)
C3 0.018(3) 0.018(3) 0.017(3) -0.001(2) 0.000(2) -0.001(2)
C18 0.036(3) 0.030(3) 0.026(3) -0.005(3) -0.006(3) 0.012(3)
C2 0.019(3) 0.018(3) 0.018(3) -0.003(2) 0.002(2) 0.000(2)
C6 0.028(3) 0.018(3) 0.029(3) 0.005(2) 0.007(2) -0.005(2)
C15 0.021(3) 0.025(3) 0.037(4) 0.001(3) 0.008(2) 0.000(2)
C5 0.021(3) 0.034(3) 0.033(3) -0.006(3) 0.008(3) -0.008(3)
C7 0.023(3) 0.027(3) 0.009(3) 0.001(2) -0.004(2) 0.002(2)
C12 0.022(3) 0.029(3) 0.032(4) 0.003(3) -0.003(2) -0.004(3)
C13 0.026(3) 0.027(3) 0.015(3) 0.003(2) -0.001(2) -0.001(2)
C14 0.014(3) 0.019(3) 0.011(3) 0.004(2) -0.008(2) -0.003(2)
C17 0.023(3) 0.040(4) 0.026(3) 0.013(3) -0.002(2) 0.002(3)

loop_
_atom_type_symbol
_atom_type_description
_atom_type_scat_dispersion_real
_atom_type_scat_dispersion_imag
_atom_type_scat_source
C C 0.0033 0.0016 'International Tables Vol C Tables 4.2.6.8 and 6.1.1.4'
H H 0.0000 0.0000 'International Tables Vol C Tables 4.2.6.8 and 6.1.1.4'
N N 0.0061 0.0033 'International Tables Vol C Tables 4.2.6.8 and 6.1.1.4'
Ga Ga 0.2307 1.6083 'International Tables Vol C Tables 4.2.6.8 and 6.1.1.4'

loop_
_geom_angle_atom_site_label_1
_geom_angle_atom_site_label_2
_geom_angle_atom_site_label_3
_geom_angle
_geom_angle_site_symmetry_1
_geom_angle_site_symmetry_3
_geom_angle_publ_flag
C15 Ga1 C16 124.9(2) . . ?
C15 Ga1 N1 106.60(19) . . ?
C16 Ga1 N1 110.39(18) . . ?
C15 Ga1 N3 108.3(2) . . ?
C16 Ga1 N3 106.64(18) . . ?
N1 Ga1 N3 96.37(15) . . ?
C18 Ga2 C17 125.9(2) . . ?
C18 Ga2 N4 108.38(19) . . ?
C17 Ga2 N4 108.2(2) . . ?
C18 Ga2 N2 110.80(19) . . ?
C17 Ga2 N2 103.00(19) . . ?
N4 Ga2 N2 96.59(15) . . ?
C1 N1 C2 104.0(4) . . ?
C1 N1 Ga1 126.5(3) . . ?
C2 N1 Ga1 129.1(3) . . ?
C8 N3 C9 104.5(4) . . ?
C8 N3 Ga1 129.6(3) . . ?
C9 N3 Ga1 125.9(3) . . ?
C1 N2 C3 105.1(4) . . ?
C1 N2 Ga2 125.5(3) . . ?
C3 N2 Ga2 129.4(3) . . ?
C8 N4 C14 104.1(4) 3_765 . ?
C8 N4 Ga2 125.2(3) 3_765 . ?
C14 N4 Ga2 130.5(3) . . ?
C11 C10 C9 117.2(5) . . ?
C11 C10 H10 121.4 . . ?
C9 C10 H10 121.4 . . ?
C10 C11 C12 121.1(5) . . ?
C10 C11 H11 119.4 . . ?
C12 C11 H11 119.4 . . ?
N3 C9 C10 130.2(5) . . ?
N3 C9 C14 108.7(4) . 3_765 ?
C10 C9 C14 121.0(4) . 3_765 ?
N2 C1 N1 115.2(4) . . ?
N2 C1 H1 122.4 . . ?
N1 C1 H1 122.4 . . ?
Ga1 C16 H16A 109.5 . . ?
Ga1 C16 H16B 109.5 . . ?
H16A C16 H16B 109.5 . . ?
Ga1 C16 H16C 109.5 . . ?
H16A C16 H16C 109.5 . . ?
H16B C16 H16C 109.5 . . ?
N3 C8 N4 115.6(4) . 3_765 ?
N3 C8 H8 122.2 . . ?
N4 C8 H8 122.2 3_765 . ?
C5 C4 C3 117.8(5) . . ?
C5 C4 H4 121.1 . . ?
C3 C4 H4 121.1 . . ?
C4 C3 C2 121.0(5) . . ?
C4 C3 N2 131.6(5) . . ?
C2 C3 N2 107.4(4) . . ?
Ga2 C18 H18A 109.5 . . ?
Ga2 C18 H18B 109.5 . . ?
H18A C18 H18B 109.5 . . ?
Ga2 C18 H18C 109.5 . . ?
H18A C18 H18C 109.5 . . ?
H18B C18 H18C 109.5 . . ?
C3 C2 C7 121.5(4) . . ?
C3 C2 N1 108.4(4) . . ?
C7 C2 N1 130.1(4) . . ?
C7 C6 C5 122.3(5) . . ?
C7 C6 H6 118.8 . . ?
C5 C6 H6 118.8 . . ?
Ga1 C15 H15A 109.5 . . ?
Ga1 C15 H15B 109.5 . . ?
H15A C15 H15B 109.5 . . ?
Ga1 C15 H15C 109.5 . . ?
H15A C15 H15C 109.5 . . ?
H15B C15 H15C 109.5 . . ?
C4 C5 C6 121.0(5) . . ?
C4 C5 H5 119.5 . . ?
C6 C5 H5 119.5 . . ?
C6 C7 C2 116.2(5) . . ?
C6 C7 H7 121.9 . . ?
C2 C7 H7 121.9 . . ?
C13 C12 C11 122.7(5) . . ?
C13 C12 H12 118.7 . . ?
C11 C12 H12 118.7 . . ?
C12 C13 C14 116.7(5) . 3_765 ?
C12 C13 H13 121.7 . . ?
C14 C13 H13 121.7 3_765 . ?
C13 C14 C9 121.3(4) 3_765 3_765 ?
C13 C14 N4 131.6(4) 3_765 . ?
C9 C14 N4 107.0(4) 3_765 . ?
Ga2 C17 H17A 109.5 . . ?
Ga2 C17 H17B 109.5 . . ?
H17A C17 H17B 109.5 . . ?
Ga2 C17 H17C 109.5 . . ?
H17A C17 H17C 109.5 . . ?
H17B C17 H17C 109.5 . . ?

loop_
_geom_bond_atom_site_label_1
_geom_bond_atom_site_label_2
_geom_bond_distance
_geom_bond_site_symmetry_2
_geom_bond_publ_flag
Ga1 C15 1.946(5) . ?
Ga1 C16 1.960(5) . ?
Ga1 N1 1.985(4) . ?
Ga1 N3 1.988(4) . ?
Ga2 C18 1.947(5) . ?
Ga2 C17 1.954(5) . ?
Ga2 N4 1.993(4) . ?
Ga2 N2 2.007(4) . ?
N1 C1 1.334(6) . ?
N1 C2 1.400(6) . ?
N3 C8 1.324(6) . ?
N3 C9 1.384(6) . ?
N2 C1 1.327(5) . ?
N2 C3 1.393(6) . ?
N4 C8 1.339(6) 3_765 ?
N4 C14 1.405(5) . ?
C10 C11 1.381(7) . ?
C10 C9 1.393(6) . ?
C10 H10 0.9500 . ?
C11 C12 1.383(7) . ?
C11 H11 0.9500 . ?
C9 C14 1.397(6) 3_765 ?
C1 H1 0.9500 . ?
C16 H16A 0.9800 . ?
C16 H16B 0.9800 . ?
C16 H16C 0.9800 . ?
C8 N4 1.339(6) 3_765 ?
C8 H8 0.9500 . ?
C4 C5 1.372(7) . ?
C4 C3 1.375(6) . ?
C4 H4 0.9500 . ?
C3 C2 1.390(6) . ?
C18 H18A 0.9800 . ?
C18 H18B 0.9800 . ?
C18 H18C 0.9800 . ?
C2 C7 1.397(6) . ?
C6 C7 1.371(6) . ?
C6 C5 1.389(7) . ?
C6 H6 0.9500 . ?
C15 H15A 0.9800 . ?
C15 H15B 0.9800 . ?
C15 H15C 0.9800 . ?
C5 H5 0.9500 . ?
C7 H7 0.9500 . ?
C12 C13 1.372(7) . ?
C12 H12 0.9500 . ?
C13 C14 1.390(7) 3_765 ?
C13 H13 0.9500 . ?
C14 C13 1.390(7) 3_765 ?
C14 C9 1.397(6) 3_765 ?
C17 H17A 0.9800 . ?
C17 H17B 0.9800 . ?
C17 H17C 0.9800 . ?

loop_
_geom_torsion_atom_site_label_1
_geom_torsion_atom_site_label_2
_geom_torsion_atom_site_label_3
_geom_torsion_atom_site_label_4
_geom_torsion
_geom_torsion_site_symmetry_1
_geom_torsion_site_symmetry_2
_geom_torsion_site_symmetry_3
_geom_torsion_site_symmetry_4
_geom_torsion_publ_flag
C15 Ga1 N1 C1 -5.8(4) . . . . ?
C16 Ga1 N1 C1 132.5(4) . . . . ?
N3 Ga1 N1 C1 -117.1(4) . . . . ?
C15 Ga1 N1 C2 -177.1(4) . . . . ?
C16 Ga1 N1 C2 -38.8(4) . . . . ?
N3 Ga1 N1 C2 71.6(4) . . . . ?
C15 Ga1 N3 C8 -104.0(4) . . . . ?
C16 Ga1 N3 C8 119.4(4) . . . . ?
N1 Ga1 N3 C8 5.8(4) . . . . ?
C15 Ga1 N3 C9 73.7(4) . . . . ?
C16 Ga1 N3 C9 -62.9(4) . . . . ?
N1 Ga1 N3 C9 -176.5(4) . . . . ?
C18 Ga2 N2 C1 -121.9(4) . . . . ?
C17 Ga2 N2 C1 15.1(4) . . . . ?
N4 Ga2 N2 C1 125.6(4) . . . . ?
C18 Ga2 N2 C3 55.6(4) . . . . ?
C17 Ga2 N2 C3 -167.4(4) . . . . ?
N4 Ga2 N2 C3 -56.9(4) . . . . ?
C18 Ga2 N4 C8 -150.5(4) . . . 3_765 ?
C17 Ga2 N4 C8 70.0(4) . . . 3_765 ?
N2 Ga2 N4 C8 -36.0(4) . . . 3_765 ?
C18 Ga2 N4 C14 34.0(4) . . . . ?
C17 Ga2 N4 C14 -105.4(4) . . . . ?
N2 Ga2 N4 C14 148.5(4) . . . . ?
C9 C10 C11 C12 0.1(8) . . . . ?
C8 N3 C9 C10 -179.3(5) . . . . ?
Ga1 N3 C9 C10 2.5(7) . . . . ?
C8 N3 C9 C14 0.3(5) . . . 3_765 ?
Ga1 N3 C9 C14 -177.8(3) . . . 3_765 ?
C11 C10 C9 N3 -179.0(5) . . . . ?
C11 C10 C9 C14 1.3(7) . . . 3_765 ?
C3 N2 C1 N1 0.0(5) . . . . ?
Ga2 N2 C1 N1 178.0(3) . . . . ?
C2 N1 C1 N2 0.3(5) . . . . ?
Ga1 N1 C1 N2 -172.8(3) . . . . ?
C9 N3 C8 N4 0.5(5) . . . 3_765 ?
Ga1 N3 C8 N4 178.6(3) . . . 3_765 ?
C5 C4 C3 C2 0.6(7) . . . . ?
C5 C4 C3 N2 179.8(5) . . . . ?
C1 N2 C3 C4 -179.5(5) . . . . ?
Ga2 N2 C3 C4 2.6(8) . . . . ?
C1 N2 C3 C2 -0.3(5) . . . . ?
Ga2 N2 C3 C2 -178.2(3) . . . . ?
C4 C3 C2 C7 0.6(7) . . . . ?
N2 C3 C2 C7 -178.7(4) . . . . ?
C4 C3 C2 N1 179.8(4) . . . . ?
N2 C3 C2 N1 0.4(5) . . . . ?
C1 N1 C2 C3 -0.4(5) . . . . ?
Ga1 N1 C2 C3 172.3(3) . . . . ?
C1 N1 C2 C7 178.6(5) . . . . ?
Ga1 N1 C2 C7 -8.6(7) . . . . ?
C3 C4 C5 C6 -1.4(8) . . . . ?
C7 C6 C5 C4 0.9(8) . . . . ?
C5 C6 C7 C2 0.4(7) . . . . ?
C3 C2 C7 C6 -1.1(7) . . . . ?
N1 C2 C7 C6 179.9(5) . . . . ?
C10 C11 C12 C13 -1.9(8) . . . . ?
C11 C12 C13 C14 2.1(8) . . . 3_765 ?
C8 N4 C14 C13 179.0(5) 3_765 . . 3_765 ?
Ga2 N4 C14 C13 -4.8(8) . . . 3_765 ?
C8 N4 C14 C9 -1.3(5) 3_765 . . 3_765 ?
Ga2 N4 C14 C9 174.9(3) . . . 3_765 ?
